data_2022592
loop_
_publ_author_name
'Gonz\'alez-Gonz\'alez, Juan Saulo'
'Valiente Flores, Miguel Eulalio'
'Flores-Alamo, Marco'
'L\'opez-Mac\'ias, Elizabeth'
'Mart\'inez-Mart\'inez, Francisco Javier'
'Garc\'ia-Ortega, H\'ector'

_publ_section_title
;
 Crystal structures of cocrystals of 2,7-dihydroxynaphthalene with
 isoniazid and piracetam
;
_journal_coeditor_code KY3216
_journal_issue 5
_journal_name_full 'Acta Crystallographica Section C'
_journal_page_first
;
;
_journal_paper_doi 10.1107/S2053229622003734
_journal_volume 78
_journal_year 2022
_chemical_formula_iupac 'C10 H8 O2, C6 H7 N3 O1'
_chemical_formula_moiety 'C10 H8 O2, C6 H7 N3 O1'
_chemical_formula_sum 'C16 H15 N3 O3'
_chemical_formula_weight 297.31
_chemical_name_common
;
2,7-Dihydroxynaphthalene--isoniazid (1/1)
;
_chemical_name_systematic
;
Naphthalene-2,7-diol; pyridine-4-carbohydrazide
;
_space_group_IT_number 2
_space_group_name_Hall '-P 1'
_space_group_name_H-M_alt 'P -1'
_symmetry_cell_setting triclinic
_symmetry_space_group_name_Hall '-P 1'
_symmetry_space_group_name_H-M 'P -1'
_atom_sites_solution_hydrogens mixed
_audit_conform_dict_name cif_core.dic
_audit_conform_dict_version 2.4.5
_audit_creation_method 'WinGX routine CIF_UPDATE'
_cell_angle_alpha 65.234(6)
_cell_angle_beta 73.354(6)
_cell_angle_gamma 78.437(6)
_cell_formula_units_Z 4
_cell_length_a 10.0118(8)
_cell_length_b 11.8026(8)
_cell_length_c 13.6496(8)
_cell_measurement_reflns_used 4934
_cell_measurement_temperature 130(2)
_cell_measurement_theta_max 29.2865
_cell_measurement_theta_min 3.5307
_cell_volume 1397.18(18)
_computing_cell_refinement
;
CrysAlis PRO (Agilent, 2013)
;
_computing_data_collection
;
CrysAlis PRO (Agilent, 2013)
;
_computing_data_reduction
;
CrysAlis PRO (Agilent, 2013)
;
_computing_molecular_graphics
;
ORTEP-3 for Windows (Farrugia, 2012)
;
_computing_publication_material
;
Mercury (Macrae <i>et al.</i>,  2020) and
WinGX (Farrugia, 2012)
;
_computing_structure_refinement
;
SHELXL2018 (Sheldrick, 2015<i>b</i>)
;
_computing_structure_solution
;
SHELXT (Sheldrick, 2015<i>a</i>)
;
_diffrn_ambient_temperature 130(2)
_diffrn_detector_area_resol_mean 10.4685
_diffrn_measured_fraction_theta_full 0.997
_diffrn_measured_fraction_theta_max 0.837
_diffrn_measurement_device_type 'Agilent Xcalibur Atlas Gemini'
_diffrn_measurement_method '\w scans'
_diffrn_radiation_monochromator graphite
_diffrn_radiation_type MoK\a
_diffrn_radiation_wavelength 0.71073
_diffrn_reflns_av_R_equivalents 0.0187
_diffrn_reflns_av_unetI/netI 0.0291
_diffrn_reflns_limit_h_max 12
_diffrn_reflns_limit_h_min -13
_diffrn_reflns_limit_k_max 15
_diffrn_reflns_limit_k_min -15
_diffrn_reflns_limit_l_max 18
_diffrn_reflns_limit_l_min -18
_diffrn_reflns_number 10805
_diffrn_reflns_theta_full 25.242
_diffrn_reflns_theta_max 29.286
_diffrn_reflns_theta_min 3.531
_exptl_absorpt_coefficient_mu 0.1
_exptl_absorpt_correction_T_max 0.969
_exptl_absorpt_correction_T_min 0.957
_exptl_absorpt_correction_type analytical
_exptl_absorpt_process_details
;
[CrysAlis PRO (Agilent, 2013), based on expressions derived by Clark &
Reid (1995)]
;
_exptl_crystal_colour colourless
_exptl_crystal_density_diffrn 1.413
_exptl_crystal_description block
_exptl_crystal_F_000 624
_exptl_crystal_size_max 0.56
_exptl_crystal_size_mid 0.44
_exptl_crystal_size_min 0.38
_refine_diff_density_max 0.379
_refine_diff_density_min -0.213
_refine_ls_extinction_coef 0.053(3)
_refine_ls_extinction_expression Fc^*^=kFc[1+0.001xFc^2^\l^3^/sin(2\q)]^-1/4^
_refine_ls_extinction_method
;
SHELXL2018 (Sheldrick, 2015<i>b</i>)
;
_refine_ls_goodness_of_fit_ref 1.003
_refine_ls_hydrogen_treatment mixed
_refine_ls_matrix_type full
_refine_ls_number_parameters 428
_refine_ls_number_reflns 6386
_refine_ls_number_restraints 10
_refine_ls_restrained_S_all 1.003
_refine_ls_R_factor_all 0.0464
_refine_ls_R_factor_gt 0.038
_refine_ls_shift/su_max 0.001
_refine_ls_shift/su_mean 0
_refine_ls_structure_factor_coef Fsqd
_refine_ls_weighting_details 'w=1/[\s^2^(Fo^2^)+(0.0673P)^2^+0.3595P] where P=(Fo^2^+2Fc^2^)/3'
_refine_ls_weighting_scheme calc
_refine_ls_wR_factor_gt 0.1067
_refine_ls_wR_factor_ref 0.1137
_reflns_number_gt 5427
_reflns_number_total 6386
_reflns_threshold_expression 'I > 2\s(I)'
_cod_data_source_file ky3216sup1.cif
_cod_data_source_block I
_cod_original_cell_volume 1397.18(19)
_cod_database_code 2022592
_shelx_estimated_absorpt_t_min 0.946
_shelx_estimated_absorpt_t_max 0.963

loop_
_symmetry_equiv_pos_as_xyz
'x, y, z'
'-x, -y, -z'

loop_
_atom_site_type_symbol
_atom_site_label
_atom_site_fract_x
_atom_site_fract_y
_atom_site_fract_z
_atom_site_U_iso_or_equiv
_atom_site_adp_type
_atom_site_calc_flag
_atom_site_occupancy
_atom_site_disorder_assembly
_atom_site_disorder_group
C C1 0.85909(12) 0.65337(11) 0.34248(10) 0.0158(2) Uani d 1 . .
H H1 0.843007 0.581924 0.409855 0.019 Uiso calc 1 . .
C C2 0.79430(12) 0.67174(11) 0.26016(10) 0.0167(2) Uani d 1 . .
C C3 0.82044(13) 0.77631(12) 0.15795(10) 0.0190(3) Uani d 1 . .
H H3 0.7763 0.788104 0.100908 0.023 Uiso calc 1 . .
C C4 0.90878(13) 0.85967(11) 0.14172(10) 0.0179(2) Uani d 1 . .
H H4 0.926344 0.928679 0.072629 0.021 Uiso calc 1 . .
C C5 1.05961(13) 0.93609(11) 0.21314(10) 0.0183(2) Uani d 1 . .
H H5 1.078825 1.005451 0.144484 0.022 Uiso calc 1 . .
C C6 1.11405(13) 0.92533(11) 0.29809(11) 0.0191(3) Uani d 1 . .
H H6 1.169353 0.987362 0.288737 0.023 Uiso calc 1 . .
C C7 1.08761(12) 0.82142(11) 0.39991(10) 0.0167(2) Uani d 1 . .
C C8 1.01197(12) 0.72894(11) 0.41290(10) 0.0165(2) Uani d 1 . .
H H8 1.001155 0.656532 0.479804 0.02 Uiso calc 1 . .
C C9 0.94993(12) 0.74038(11) 0.32763(10) 0.0151(2) Uani d 1 . .
C C10 0.97527(12) 0.84606(11) 0.22542(10) 0.0159(2) Uani d 1 . .
C C11 0.55038(12) 0.09760(11) 0.10670(9) 0.0147(2) Uani d 1 . .
H H11 0.605204 0.020569 0.111595 0.018 Uiso calc 1 . .
C C12 0.41890(12) 0.11823(11) 0.08631(9) 0.0154(2) Uani d 1 . .
C C13 0.33621(13) 0.23297(11) 0.07820(10) 0.0183(2) Uani d 1 . .
H H13 0.245625 0.24648 0.063985 0.022 Uiso calc 1 . .
C C14 0.38663(13) 0.32406(11) 0.09081(10) 0.0183(2) Uani d 1 . .
H H14 0.330489 0.400739 0.084937 0.022 Uiso calc 1 . .
C C15 0.57511(13) 0.39783(11) 0.12898(10) 0.0187(3) Uani d 1 . .
H H15 0.519788 0.474488 0.124787 0.022 Uiso calc 1 . .
C C16 0.70477(14) 0.37836(11) 0.15076(10) 0.0199(3) Uani d 1 . .
H H16 0.738247 0.440264 0.162726 0.024 Uiso calc 1 . .
C C17 0.78886(13) 0.26494(12) 0.15533(10) 0.0190(3) Uani d 1 . .
C C18 0.73928(13) 0.17370(11) 0.14105(10) 0.0169(2) Uani d 1 . .
H H18 0.796396 0.097882 0.145067 0.02 Uiso calc 1 . .
C C19 0.60425(12) 0.19109(11) 0.12041(9) 0.0146(2) Uani d 1 . .
C C20 0.52118(13) 0.30648(11) 0.11251(9) 0.0158(2) Uani d 1 . .
C C23 0.49553(12) 0.22136(11) 0.53932(10) 0.0150(2) Uani d 1 . .
C C24 0.40633(12) 0.15454(10) 0.51307(10) 0.0144(2) Uani d 1 . .
C C25 0.31588(12) 0.07336(11) 0.60044(10) 0.0167(2) Uani d 1 . .
H H25 0.306254 0.065277 0.67431 0.02 Uiso calc 1 . .
C C26 0.24003(12) 0.00445(11) 0.57819(10) 0.0180(2) Uani d 1 . .
H H26 0.177026 -0.049511 0.638212 0.022 Uiso calc 1 . .
C C28 0.33882(13) 0.08871(12) 0.39223(10) 0.0198(3) Uani d 1 . .
H H28 0.347465 0.093993 0.319326 0.024 Uiso calc 1 . .
C C29 0.41741(13) 0.16252(11) 0.40646(10) 0.0182(2) Uani d 1 . .
H H29 0.477633 0.21746 0.344672 0.022 Uiso calc 1 . .
C C33 0.68566(12) 0.39852(11) 0.74939(10) 0.0143(2) Uani d 1 . .
C C34 0.78844(12) 0.45609(11) 0.77191(10) 0.0145(2) Uani d 1 . .
C C35 0.82451(13) 0.57473(12) 0.69621(10) 0.0188(3) Uani d 1 . .
H H35 0.786723 0.615468 0.632185 0.023 Uiso calc 1 . .
C C36 0.91612(13) 0.63267(12) 0.71534(11) 0.0216(3) Uani d 1 . .
H H36 0.939712 0.713849 0.663317 0.026 Uiso calc 1 . .
C C38 0.93879(13) 0.46494(12) 0.87561(11) 0.0196(3) Uani d 1 . .
H H38 0.979353 0.425903 0.93827 0.024 Uiso calc 1 . .
C C39 0.84779(12) 0.40032(11) 0.86367(10) 0.0167(2) Uani d 1 . .
H H39 0.826115 0.319262 0.917141 0.02 Uiso calc 1 . .
N N21 0.63005(12) 0.39774(10) 0.47160(10) 0.0199(2) Uani d 1 . .
H H21D 0.7091(15) 0.3447(14) 0.4822(13) 0.024 Uiso d 1 . .
H H21E 0.5911(16) 0.4123(14) 0.5343(12) 0.024 Uiso d 1 . .
N N22 0.53751(11) 0.33089(10) 0.45870(9) 0.0196(2) Uani d 1 . .
H H22D 0.4915(16) 0.3746(14) 0.4064(12) 0.023 Uiso d 1 . .
N N27 0.25129(11) 0.01028(10) 0.47587(9) 0.0185(2) Uani d 1 . .
N N31 0.55710(12) 0.21912(10) 0.81158(9) 0.0190(2) Uani d 1 . .
H H31D 0.4730(14) 0.2655(13) 0.8127(13) 0.023 Uiso d 1 . .
H H31E 0.5864(16) 0.2163(14) 0.7437(11) 0.023 Uiso d 1 . .
N N32 0.65133(11) 0.28479(10) 0.82285(9) 0.0186(2) Uani d 1 . .
H H32D 0.6872(16) 0.2430(14) 0.8806(12) 0.022 Uiso d 1 . .
N N37 0.97298(11) 0.57959(10) 0.80373(9) 0.0210(2) Uani d 1 . .
O O2 0.70331(10) 0.59490(9) 0.26843(8) 0.0215(2) Uani d 1 . .
H H2D 0.6872(18) 0.5362(15) 0.3353(12) 0.032 Uiso d 1 . .
O O7 1.13672(9) 0.81026(8) 0.48735(7) 0.0203(2) Uani d 1 . .
H H7D 1.1746(17) 0.8793(14) 0.4750(14) 0.03 Uiso d 1 . .
O O12 0.36090(9) 0.03287(8) 0.07237(7) 0.01899(19) Uani d 1 . .
H H12D 0.4074(17) -0.0412(13) 0.0987(14) 0.028 Uiso d 1 . .
O O17 0.92001(10) 0.24327(9) 0.17278(9) 0.0274(2) Uani d 1 . .
H H17D 0.944(2) 0.3067(15) 0.1791(16) 0.041 Uiso d 1 . .
O O23 0.53165(10) 0.17543(8) 0.62746(7) 0.0214(2) Uani d 1 . .
O O33 0.63473(10) 0.45498(8) 0.66773(8) 0.0247(2) Uani d 1 . .

loop_
_atom_site_aniso_label
_atom_site_aniso_U_11
_atom_site_aniso_U_22
_atom_site_aniso_U_33
_atom_site_aniso_U_12
_atom_site_aniso_U_13
_atom_site_aniso_U_23
C1 0.0155(5) 0.0139(5) 0.0169(6) -0.0026(4) -0.0035(4) -0.0045(5)
C2 0.0150(5) 0.0163(6) 0.0208(6) -0.0030(4) -0.0035(4) -0.0087(5)
C3 0.0195(6) 0.0217(6) 0.0175(6) -0.0018(5) -0.0063(5) -0.0079(5)
C4 0.0193(6) 0.0172(6) 0.0142(6) -0.0026(4) -0.0026(4) -0.0037(5)
C5 0.0171(6) 0.0176(6) 0.0180(6) -0.0052(4) -0.0014(4) -0.0048(5)
C6 0.0168(6) 0.0181(6) 0.0239(6) -0.0062(5) -0.0027(5) -0.0087(5)
C7 0.0132(5) 0.0189(6) 0.0198(6) -0.0007(4) -0.0044(4) -0.0091(5)
C8 0.0170(6) 0.0147(5) 0.0166(6) -0.0020(4) -0.0044(4) -0.0043(5)
C9 0.0126(5) 0.0142(5) 0.0183(6) 0.0001(4) -0.0027(4) -0.0070(5)
C10 0.0130(5) 0.0165(5) 0.0175(6) -0.0017(4) -0.0012(4) -0.0071(5)
C11 0.0181(6) 0.0127(5) 0.0132(5) -0.0023(4) -0.0032(4) -0.0049(4)
C12 0.0191(6) 0.0170(5) 0.0105(5) -0.0051(4) -0.0019(4) -0.0050(4)
C13 0.0170(6) 0.0216(6) 0.0159(6) -0.0009(5) -0.0045(4) -0.0068(5)
C14 0.0206(6) 0.0165(6) 0.0156(6) 0.0012(5) -0.0029(5) -0.0062(5)
C15 0.0256(6) 0.0141(6) 0.0158(6) -0.0023(5) -0.0021(5) -0.0066(5)
C16 0.0281(7) 0.0160(6) 0.0182(6) -0.0081(5) -0.0041(5) -0.0070(5)
C17 0.0222(6) 0.0181(6) 0.0166(6) -0.0054(5) -0.0062(5) -0.0039(5)
C18 0.0197(6) 0.0145(5) 0.0171(6) -0.0017(4) -0.0063(5) -0.0052(5)
C19 0.0193(6) 0.0140(5) 0.0096(5) -0.0035(4) -0.0031(4) -0.0030(4)
C20 0.0208(6) 0.0141(5) 0.0112(5) -0.0024(4) -0.0029(4) -0.0036(4)
C23 0.0161(5) 0.0138(5) 0.0157(6) 0.0003(4) -0.0041(4) -0.0066(5)
C24 0.0154(5) 0.0116(5) 0.0168(6) 0.0009(4) -0.0058(4) -0.0057(4)
C25 0.0181(6) 0.0171(6) 0.0146(6) -0.0013(4) -0.0034(4) -0.0062(5)
C26 0.0153(6) 0.0183(6) 0.0189(6) -0.0030(4) -0.0023(4) -0.0060(5)
C28 0.0245(6) 0.0207(6) 0.0164(6) -0.0039(5) -0.0065(5) -0.0074(5)
C29 0.0216(6) 0.0172(6) 0.0147(6) -0.0045(5) -0.0037(5) -0.0043(5)
C33 0.0142(5) 0.0144(5) 0.0159(6) -0.0008(4) -0.0029(4) -0.0079(5)
C34 0.0125(5) 0.0165(5) 0.0158(6) -0.0011(4) -0.0016(4) -0.0085(5)
C35 0.0195(6) 0.0192(6) 0.0169(6) -0.0031(5) -0.0046(5) -0.0053(5)
C36 0.0218(6) 0.0190(6) 0.0230(6) -0.0071(5) -0.0027(5) -0.0064(5)
C38 0.0173(6) 0.0229(6) 0.0220(6) -0.0006(5) -0.0073(5) -0.0104(5)
C39 0.0173(6) 0.0162(6) 0.0173(6) -0.0020(4) -0.0043(4) -0.0066(5)
N21 0.0236(6) 0.0162(5) 0.0241(6) -0.0063(4) -0.0107(4) -0.0063(4)
N22 0.0246(5) 0.0150(5) 0.0210(6) -0.0067(4) -0.0129(4) -0.0015(4)
N27 0.0180(5) 0.0182(5) 0.0217(5) -0.0020(4) -0.0071(4) -0.0083(4)
N31 0.0214(5) 0.0198(5) 0.0205(6) -0.0074(4) -0.0076(4) -0.0079(4)
N32 0.0229(5) 0.0174(5) 0.0183(5) -0.0076(4) -0.0107(4) -0.0032(4)
N37 0.0174(5) 0.0232(5) 0.0265(6) -0.0049(4) -0.0042(4) -0.0126(5)
O2 0.0240(5) 0.0212(5) 0.0220(5) -0.0091(4) -0.0088(4) -0.0053(4)
O7 0.0226(4) 0.0211(4) 0.0209(5) -0.0078(3) -0.0087(4) -0.0066(4)
O12 0.0189(4) 0.0197(4) 0.0218(5) -0.0049(3) -0.0054(3) -0.0094(4)
O17 0.0261(5) 0.0225(5) 0.0422(6) -0.0036(4) -0.0175(4) -0.0136(4)
O23 0.0289(5) 0.0214(4) 0.0164(4) -0.0066(4) -0.0089(4) -0.0055(4)
O33 0.0331(5) 0.0196(5) 0.0238(5) -0.0055(4) -0.0176(4) -0.0021(4)

loop_
_atom_type_symbol
_atom_type_description
_atom_type_scat_dispersion_real
_atom_type_scat_dispersion_imag
_atom_type_scat_source
C C 0.0033 0.0016 'International Tables Vol C Tables 4.2.6.8 and 6.1.1.4'
H H 0 0 'International Tables Vol C Tables 4.2.6.8 and 6.1.1.4'
N N 0.0061 0.0033 'International Tables Vol C Tables 4.2.6.8 and 6.1.1.4'
O O 0.0106 0.006 'International Tables Vol C Tables 4.2.6.8 and 6.1.1.4'

loop_
_exptl_crystal_face_index_h
_exptl_crystal_face_index_k
_exptl_crystal_face_index_l
_exptl_crystal_face_perp_dist
-11 -13 -9 0.2311
11 13 9 0.2311
5 -4 -15 0.2172
-5 4 15 0.2172
-3 -3 -19 0.2236
3 3 19 0.2236
7 -12 -4 0.1914
-7 12 4 0.1914

loop_
_geom_angle_atom_site_label_1
_geom_angle_atom_site_label_2
_geom_angle_atom_site_label_3
_geom_angle_site_symmetry_1
_geom_angle_site_symmetry_3
_geom_angle
_geom_angle_publ_flag
C2 C1 C9 . . 120.50(11) ?
C2 C1 H1 . . 119.8 ?
C9 C1 H1 . . 119.8 ?
O2 C2 C1 . . 124.36(11) ?
O2 C2 C3 . . 115.35(10) ?
C1 C2 C3 . . 120.29(11) ?
C4 C3 C2 . . 119.97(11) ?
C4 C3 H3 . . 120 ?
C2 C3 H3 . . 120 ?
C3 C4 C10 . . 121.64(11) ?
C3 C4 H4 . . 119.2 ?
C10 C4 H4 . . 119.2 ?
C6 C5 C10 . . 121.32(11) ?
C6 C5 H5 . . 119.3 ?
C10 C5 H5 . . 119.3 ?
C5 C6 C7 . . 119.63(11) ?
C5 C6 H6 . . 120.2 ?
C7 C6 H6 . . 120.2 ?
O7 C7 C8 . . 118.47(11) ?
O7 C7 C6 . . 120.94(10) ?
C8 C7 C6 . . 120.59(11) ?
C7 C8 C9 . . 120.73(11) ?
C7 C8 H8 . . 119.6 ?
C9 C8 H8 . . 119.6 ?
C8 C9 C1 . . 122.21(11) ?
C8 C9 C10 . . 118.46(10) ?
C1 C9 C10 . . 119.27(11) ?
C5 C10 C4 . . 122.52(11) ?
C5 C10 C9 . . 119.10(11) ?
C4 C10 C9 . . 118.30(10) ?
C12 C11 C19 . . 120.17(11) ?
C12 C11 H11 . . 119.9 ?
C19 C11 H11 . . 119.9 ?
O12 C12 C11 . . 123.25(11) ?
O12 C12 C13 . . 116.21(10) ?
C11 C12 C13 . . 120.53(11) ?
C14 C13 C12 . . 120.05(11) ?
C14 C13 H13 . . 120 ?
C12 C13 H13 . . 120 ?
C13 C14 C20 . . 121.29(11) ?
C13 C14 H14 . . 119.4 ?
C20 C14 H14 . . 119.4 ?
C16 C15 C20 . . 121.66(11) ?
C16 C15 H15 . . 119.2 ?
C20 C15 H15 . . 119.2 ?
C15 C16 C17 . . 119.46(11) ?
C15 C16 H16 . . 120.3 ?
C17 C16 H16 . . 120.3 ?
O17 C17 C18 . . 117.97(11) ?
O17 C17 C16 . . 121.58(11) ?
C18 C17 C16 . . 120.44(11) ?
C17 C18 C19 . . 120.97(11) ?
C17 C18 H18 . . 119.5 ?
C19 C18 H18 . . 119.5 ?
C18 C19 C11 . . 121.90(11) ?
C18 C19 C20 . . 118.70(11) ?
C11 C19 C20 . . 119.40(11) ?
C14 C20 C15 . . 122.68(11) ?
C14 C20 C19 . . 118.56(11) ?
C15 C20 C19 . . 118.74(11) ?
O23 C23 N22 . . 122.74(11) ?
O23 C23 C24 . . 121.09(10) ?
N22 C23 C24 . . 116.11(10) ?
C25 C24 C29 . . 118.34(11) ?
C25 C24 C23 . . 118.33(10) ?
C29 C24 C23 . . 123.15(11) ?
C26 C25 C24 . . 119.01(11) ?
C26 C25 H25 . . 120.5 ?
C24 C25 H25 . . 120.5 ?
N27 C26 C25 . . 123.11(11) ?
N27 C26 H26 . . 118.4 ?
C25 C26 H26 . . 118.4 ?
N27 C28 C29 . . 123.46(11) ?
N27 C28 H28 . . 118.3 ?
C29 C28 H28 . . 118.3 ?
C28 C29 C24 . . 118.65(11) ?
C28 C29 H29 . . 120.7 ?
C24 C29 H29 . . 120.7 ?
O33 C33 N32 . . 122.18(11) ?
O33 C33 C34 . . 121.02(10) ?
N32 C33 C34 . . 116.79(10) ?
C39 C34 C35 . . 118.01(11) ?
C39 C34 C33 . . 124.69(10) ?
C35 C34 C33 . . 117.29(10) ?
C36 C35 C34 . . 119.18(11) ?
C36 C35 H35 . . 120.4 ?
C34 C35 H35 . . 120.4 ?
N37 C36 C35 . . 122.99(11) ?
N37 C36 H36 . . 118.5 ?
C35 C36 H36 . . 118.5 ?
N37 C38 C39 . . 123.58(11) ?
N37 C38 H38 . . 118.2 ?
C39 C38 H38 . . 118.2 ?
C38 C39 C34 . . 118.77(11) ?
C38 C39 H39 . . 120.6 ?
C34 C39 H39 . . 120.6 ?
N22 N21 H21D . . 105.9(10) ?
N22 N21 H21E . . 108.0(10) ?
H21D N21 H21E . . 107.8(14) ?
C23 N22 N21 . . 120.88(10) ?
C23 N22 H22D . . 121.4(10) ?
N21 N22 H22D . . 115.3(10) ?
C28 N27 C26 . . 117.43(10) ?
N32 N31 H31D . . 107.6(10) ?
N32 N31 H31E . . 108.0(10) ?
H31D N31 H31E . . 106.3(14) ?
C33 N32 N31 . . 122.86(10) ?
C33 N32 H32D . . 123.5(10) ?
N31 N32 H32D . . 113.6(10) ?
C36 N37 C38 . . 117.46(11) ?
C2 O2 H2D . . 110.1(11) ?
C7 O7 H7D . . 112.6(11) ?
C12 O12 H12D . . 108.6(11) ?
C17 O17 H17D . . 112.1(12) ?

loop_
_geom_bond_atom_site_label_1
_geom_bond_atom_site_label_2
_geom_bond_site_symmetry_2
_geom_bond_distance
_geom_bond_publ_flag
C1 C2 . 1.3739(17) ?
C1 C9 . 1.4203(16) ?
C1 H1 . 0.95 ?
C2 O2 . 1.3607(14) ?
C2 C3 . 1.4198(17) ?
C3 C4 . 1.3614(17) ?
C3 H3 . 0.95 ?
C4 C10 . 1.4190(17) ?
C4 H4 . 0.95 ?
C5 C6 . 1.3670(18) ?
C5 C10 . 1.4141(16) ?
C5 H5 . 0.95 ?
C6 C7 . 1.4132(17) ?
C6 H6 . 0.95 ?
C7 O7 . 1.3647(15) ?
C7 C8 . 1.3742(16) ?
C8 C9 . 1.4170(17) ?
C8 H8 . 0.95 ?
C9 C10 . 1.4257(17) ?
C11 C12 . 1.3763(16) ?
C11 C19 . 1.4188(16) ?
C11 H11 . 0.95 ?
C12 O12 . 1.3590(14) ?
C12 C13 . 1.4174(17) ?
C13 C14 . 1.3648(17) ?
C13 H13 . 0.95 ?
C14 C20 . 1.4179(17) ?
C14 H14 . 0.95 ?
C15 C16 . 1.3676(18) ?
C15 C20 . 1.4179(16) ?
C15 H15 . 0.95 ?
C16 C17 . 1.4188(18) ?
C16 H16 . 0.95 ?
C17 O17 . 1.3564(15) ?
C17 C18 . 1.3745(17) ?
C18 C19 . 1.4169(16) ?
C18 H18 . 0.95 ?
C19 C20 . 1.4256(16) ?
C23 O23 . 1.2232(15) ?
C23 N22 . 1.3490(15) ?
C23 C24 . 1.5001(16) ?
C24 C25 . 1.3899(17) ?
C24 C29 . 1.3913(17) ?
C25 C26 . 1.3846(17) ?
C25 H25 . 0.95 ?
C26 N27 . 1.3418(16) ?
C26 H26 . 0.95 ?
C28 N27 . 1.3397(16) ?
C28 C29 . 1.3855(17) ?
C28 H28 . 0.95 ?
C29 H29 . 0.95 ?
C33 O33 . 1.2303(14) ?
C33 N32 . 1.3361(15) ?
C33 C34 . 1.5004(16) ?
C34 C39 . 1.3907(17) ?
C34 C35 . 1.3913(17) ?
C35 C36 . 1.3840(17) ?
C35 H35 . 0.95 ?
C36 N37 . 1.3377(17) ?
C36 H36 . 0.95 ?
C38 N37 . 1.3386(17) ?
C38 C39 . 1.3807(17) ?
C38 H38 . 0.95 ?
C39 H39 . 0.95 ?
N21 N22 . 1.4194(14) ?
N21 H21D . 0.911(13) ?
N21 H21E . 0.905(13) ?
N22 H22D . 0.879(13) ?
N31 N32 . 1.4108(14) ?
N31 H31D . 0.908(13) ?
N31 H31E . 0.901(13) ?
N32 H32D . 0.871(13) ?
O2 H2D . 0.878(14) ?
O7 H7D . 0.899(13) ?
O12 H12D . 0.883(13) ?
O17 H17D . 0.875(14) ?

loop_
_geom_hbond_atom_site_label_D
_geom_hbond_atom_site_label_H
_geom_hbond_atom_site_label_A
_geom_hbond_site_symmetry_A
_geom_hbond_distance_DH
_geom_hbond_distance_HA
_geom_hbond_distance_DA
_geom_hbond_angle_DHA
_geom_hbond_publ_flag
O2 H2D N21 2_666 0.8770(10) 1.9180(10) 2.7840(10) 169.6(2) yes
O7 H7D N27 2_556 0.899(2) 1.864(2) 2.754(2) 170.0(2) yes
O12 H12D N31 1_545 0.8830(10) 1.9570(10) 2.8010(10) 159.5(2) yes
O17 H17D N37 1_655 0.87(2) 1.84(2) 2.697(2) 169(2) yes
N21 H21D O7 1_655 0.9110(10) 2.1210(10) 3.0150(10) 166.70(10) yes
N21 H21E O33 2_666 0.905(2) 2.253(2) 3.037(2) 144.80(10) yes
N22 H22D O33 . 0.879(2) 2.1620(10) 2.9390(10) 147.20(10) yes
N31 H31D O2 2_666 0.9080(10) 2.341(2) 3.1830(10) 154.30(10) yes
N31 H31E O23 2_666 0.90(2) 2.07(2) 2.855(2) 145.0(10) yes

loop_
_geom_torsion_atom_site_label_1
_geom_torsion_atom_site_label_2
_geom_torsion_atom_site_label_3
_geom_torsion_atom_site_label_4
_geom_torsion_site_symmetry_1
_geom_torsion_site_symmetry_2
_geom_torsion_site_symmetry_3
_geom_torsion_site_symmetry_4
_geom_torsion
_geom_torsion_publ_flag
C9 C1 C2 O2 . . . . -178.35(11) ?
C9 C1 C2 C3 . . . . 1.72(18) ?
O2 C2 C3 C4 . . . . 179.30(11) ?
C1 C2 C3 C4 . . . . -0.77(18) ?
C2 C3 C4 C10 . . . . -0.79(19) ?
C10 C5 C6 C7 . . . . 0.94(18) ?
C5 C6 C7 O7 . . . . -177.84(11) ?
C5 C6 C7 C8 . . . . 2.35(18) ?
O7 C7 C8 C9 . . . . 175.35(10) ?
C6 C7 C8 C9 . . . . -4.83(18) ?
C7 C8 C9 C1 . . . . -173.24(11) ?
C7 C8 C9 C10 . . . . 3.98(17) ?
C2 C1 C9 C8 . . . . 176.07(11) ?
C2 C1 C9 C10 . . . . -1.12(17) ?
C6 C5 C10 C4 . . . . 175.12(12) ?
C6 C5 C10 C9 . . . . -1.69(18) ?
C3 C4 C10 C5 . . . . -175.49(12) ?
C3 C4 C10 C9 . . . . 1.35(18) ?
C8 C9 C10 C5 . . . . -0.73(17) ?
C1 C9 C10 C5 . . . . 176.57(11) ?
C8 C9 C10 C4 . . . . -177.69(11) ?
C1 C9 C10 C4 . . . . -0.39(17) ?
C19 C11 C12 O12 . . . . -179.99(10) ?
C19 C11 C12 C13 . . . . 0.33(17) ?
O12 C12 C13 C14 . . . . -179.81(10) ?
C11 C12 C13 C14 . . . . -0.11(18) ?
C12 C13 C14 C20 . . . . -0.24(18) ?
C20 C15 C16 C17 . . . . 1.03(19) ?
C15 C16 C17 O17 . . . . 177.65(12) ?
C15 C16 C17 C18 . . . . -1.77(18) ?
O17 C17 C18 C19 . . . . -178.81(11) ?
C16 C17 C18 C19 . . . . 0.63(18) ?
C17 C18 C19 C11 . . . . -179.26(11) ?
C17 C18 C19 C20 . . . . 1.22(17) ?
C12 C11 C19 C18 . . . . -179.73(11) ?
C12 C11 C19 C20 . . . . -0.21(17) ?
C13 C14 C20 C15 . . . . -178.26(11) ?
C13 C14 C20 C19 . . . . 0.35(17) ?
C16 C15 C20 C14 . . . . 179.42(11) ?
C16 C15 C20 C19 . . . . 0.82(18) ?
C18 C19 C20 C14 . . . . 179.41(11) ?
C11 C19 C20 C14 . . . . -0.13(16) ?
C18 C19 C20 C15 . . . . -1.92(16) ?
C11 C19 C20 C15 . . . . 178.54(10) ?
O23 C23 C24 C25 . . . . 28.16(17) ?
N22 C23 C24 C25 . . . . -154.60(11) ?
O23 C23 C24 C29 . . . . -146.79(12) ?
N22 C23 C24 C29 . . . . 30.45(17) ?
C29 C24 C25 C26 . . . . -0.38(17) ?
C23 C24 C25 C26 . . . . -175.57(10) ?
C24 C25 C26 N27 . . . . 1.28(18) ?
N27 C28 C29 C24 . . . . 0.56(19) ?
C25 C24 C29 C28 . . . . -0.48(17) ?
C23 C24 C29 C28 . . . . 174.47(11) ?
O33 C33 C34 C39 . . . . 178.10(12) ?
N32 C33 C34 C39 . . . . -0.95(17) ?
O33 C33 C34 C35 . . . . -0.69(17) ?
N32 C33 C34 C35 . . . . -179.74(11) ?
C39 C34 C35 C36 . . . . -0.57(18) ?
C33 C34 C35 C36 . . . . 178.31(11) ?
C34 C35 C36 N37 . . . . 0.30(19) ?
N37 C38 C39 C34 . . . . 0.43(19) ?
C35 C34 C39 C38 . . . . 0.22(17) ?
C33 C34 C39 C38 . . . . -178.56(11) ?
O23 C23 N22 N21 . . . . 1.55(19) ?
C24 C23 N22 N21 . . . . -175.64(10) ?
C29 C28 N27 C26 . . . . 0.26(18) ?
C25 C26 N27 C28 . . . . -1.20(18) ?
O33 C33 N32 N31 . . . . 1.58(19) ?
C34 C33 N32 N31 . . . . -179.39(10) ?
C35 C36 N37 C38 . . . . 0.33(19) ?
C39 C38 N37 C36 . . . . -0.70(19) ?
